data_2002914
loop_
_publ_author_name
'Thomas, P. A.'
'Womersley, M. N.'

_publ_section_title
;
 Investigation of the Cs~<i>x~</i>Rb~1{-~<i>x</i>}TiOAsO~4~ Series. II.
 The Problems of Interpretation of Residual Electron Densities in a
 Polar Space Group
;
_journal_issue 5
_journal_name_full 'Acta Crystallographica Section B'
_journal_page_first 645
_journal_page_last 651
_journal_paper_doi 10.1107/S0108768198002997
_journal_volume 54
_journal_year 1998
_chemical_formula_sum 'As2 Cs1.8 O10 Rb0.16 Ti2'
_chemical_formula_weight 661.96
_chemical_name_systematic
;
Cs(0.9)Rb(0.1)TiOAsO4
;
_space_group_IT_number 33
_symmetry_cell_setting orthorhombic
_symmetry_space_group_name_Hall 'P 2c -2n'
_symmetry_space_group_name_H-M 'P n a 21'
_audit_creation_method SHELXL93
_cell_angle_alpha 90.00
_cell_angle_beta 90.00
_cell_angle_gamma 90.00
_cell_formula_units_Z 4
_cell_length_a 13.466(3)
_cell_length_b 6.8370(8)
_cell_length_c 10.704(2)
_cell_measurement_reflns_used 119
_cell_measurement_temperature 293(2)
_cell_measurement_theta_max 28
_cell_measurement_theta_min 0
_cell_volume 985.5(3)
_computing_cell_refinement ' Siemens SMART CCD '
_computing_data_collection ' Siemens SMART CCD '
_computing_data_reduction ' CRYSTALS Issue 10 (Watkin et al., 1996) '
_computing_molecular_graphics 'CAMERON (Watkin, Prout & Pearce,  1996)'
_computing_publication_material 'SHELXL-93 (Sheldrick, 1993)'
_computing_structure_refinement 'SHELXL-93 (Sheldrick, 1993)'
_computing_structure_solution 'SHELXL-93 (Sheldrick, 1993)'
_diffrn_ambient_temperature 293(2)
_diffrn_detector_area_resol_mean 512
_diffrn_measurement_device ' Siemens SMART CCD '
_diffrn_measurement_method 'Area detector'
_diffrn_radiation_monochromator graphite
_diffrn_radiation_type MoK\a
_diffrn_radiation_wavelength 0.71073
_diffrn_reflns_av_R_equivalents 0.038
_diffrn_reflns_av_sigmaI/netI 0.0375
_diffrn_reflns_limit_h_max 24
_diffrn_reflns_limit_h_min -24
_diffrn_reflns_limit_k_max 12
_diffrn_reflns_limit_k_min -12
_diffrn_reflns_limit_l_max 19
_diffrn_reflns_limit_l_min -19
_diffrn_reflns_number 23595
_diffrn_reflns_theta_max 41
_diffrn_reflns_theta_min 3.03
_diffrn_standards_decay_% 0
_diffrn_standards_interval_count 23595
_diffrn_standards_interval_time 3600
_diffrn_standards_number 100
_exptl_absorpt_coefficient_mu 15.86
_exptl_absorpt_correction_T_max 0.1733
_exptl_absorpt_correction_T_min 0.1388
_exptl_absorpt_correction_type sphere
_exptl_crystal_colour 'Colourless '
_exptl_crystal_density_diffrn 4.45
_exptl_crystal_description sphere
_exptl_crystal_F_000 1186
_exptl_crystal_size_rad 0.087(5)
_refine_diff_density_max 2.420
_refine_diff_density_min -1.803
_refine_ls_abs_structure_details 'Flack H D (1983), Acta Cryst. A39, 876-881'
_refine_ls_abs_structure_Flack 0.0
_refine_ls_extinction_coef 0.0110(2)
_refine_ls_extinction_method 'SHELXL93 (Sheldrick, 1993)'
_refine_ls_goodness_of_fit_all 1.123
_refine_ls_goodness_of_fit_obs 1.128
_refine_ls_matrix_type full
_refine_ls_number_parameters 157
_refine_ls_number_reflns 6358
_refine_ls_number_restraints 0
_refine_ls_restrained_S_all 1.123
_refine_ls_restrained_S_obs 1.128
_refine_ls_R_factor_all 0.0306
_refine_ls_R_factor_obs 0.0279
_refine_ls_shift/esd_max -0.010
_refine_ls_shift/esd_mean 0.002
_refine_ls_structure_factor_coef Fsqd
_refine_ls_weighting_details 'w = 1/[\s^2^(Fo^2^) + 1.3813P] where P = (Fo^2^+2Fc^2^)/3'
_refine_ls_weighting_scheme calc
_refine_ls_wR_factor_all 0.0591
_refine_ls_wR_factor_obs 0.0579
_reflns_number_observed 6043
_reflns_number_total 6358
_reflns_observed_criterion I>2\s(I)
_cod_data_source_file an0546.cif
_cod_data_source_block SHELXL_cif
_cod_depositor_comments
;
The following automatic conversions were performed:

'_exptl_absorpt_correction_type' tag value 'spherical' was replaced
with 'sphere' value.

Automatic conversion script
Id: cif_fix_values 1646 2011-03-28 12:23:43Z adriana 
;
_cod_original_sg_symbol_H-M 'P n a 21 '
_cod_original_formula_sum 'As2 Cs1.80 O10 Rb0.16 Ti2'
_cod_database_code 2002914

loop_
_symmetry_equiv_pos_as_xyz
'x, y, z'
'-x+1/2, y+1/2, z+1/2'
'x+1/2, -y+1/2, z'
'-x, -y, z+1/2'

loop_
_atom_site_aniso_label
_atom_site_aniso_U_11
_atom_site_aniso_U_22
_atom_site_aniso_U_33
_atom_site_aniso_U_12
_atom_site_aniso_U_13
_atom_site_aniso_U_23
Rb1 0.01692(10) 0.00888(8) 0.0374(2) 0.00319(7) 0.00635(10) 0.00282(10)
Cs1 0.01692(10) 0.00888(8) 0.0374(2) 0.00319(7) 0.00635(10) 0.00282(10)
Cs2 0.01097(8) 0.01190(8) 0.02257(12) 0.00298(6) 0.00188(8) 0.00204(9)
Ti1 0.00646(13) 0.0086(2) 0.0056(2) -0.00019(15) -0.00018(12) 0.00121(14)
Ti2 0.00664(13) 0.00719(15) 0.00569(14) -0.00028(12) 0.00095(13) -0.00005(14)
As1 0.00509(8) 0.00691(9) 0.00627(8) -0.00011(8) -0.00075(7) 0.00016(9)
As2 0.00753(9) 0.00602(9) 0.00627(8) -0.00017(9) 0.00024(9) -0.00055(8)
O1 0.0121(9) 0.0152(10) 0.0125(9) -0.0025(8) -0.0039(7) 0.0079(8)
O2 0.0102(8) 0.0151(9) 0.0126(9) 0.0033(8) -0.0042(7) -0.0059(7)
O3 0.0061(7) 0.0109(8) 0.0133(9) -0.0007(6) 0.0016(6) 0.0024(7)
O4 0.0057(7) 0.0121(8) 0.0173(10) 0.0013(6) -0.0005(6) -0.0030(7)
O5 0.0088(8) 0.0127(9) 0.0106(8) -0.0015(7) -0.0017(6) 0.0036(7)
O6 0.0094(8) 0.0111(8) 0.0100(8) 0.0007(7) 0.0031(6) 0.0022(7)
O7 0.0138(9) 0.0089(8) 0.0130(9) -0.0017(7) 0.0036(7) -0.0008(7)
O8 0.0153(9) 0.0080(8) 0.0170(10) 0.0023(7) -0.0050(8) 0.0007(7)
O9 0.0114(9) 0.0140(9) 0.0097(8) 0.0047(8) -0.0036(7) -0.0048(7)
O10 0.0137(9) 0.0123(9) 0.0101(8) -0.0034(7) 0.0040(7) -0.0040(7)

loop_
_atom_site_label
_atom_site_fract_x
_atom_site_fract_y
_atom_site_fract_z
_atom_site_U_iso_or_equiv
_atom_site_thermal_displace_type
_atom_site_calc_flag
_atom_site_refinement_flags
_atom_site_occupancy
_atom_site_disorder_group
_atom_site_type_symbol
Rb1 0.38616(2) 0.78457(3) 0.3592(2) 0.02107(6) Uani d P 0.15 . Rb
Cs1 0.38616(2) 0.78457(3) 0.3592(2) 0.02107(6) Uani d P 0.78 . Cs
Cs2 0.10987(2) 0.69479(4) 0.1015(2) 0.01515(5) Uani d P 0.86 . Cs
Ti1 0.37255(3) 0.50199(8) 0.0094(3) 0.00692(7) Uani d . 1 . Ti
Ti2 0.25167(4) 0.26521(7) 0.2612(3) 0.00651(6) Uani d . 1 . Ti
As1 0.50134(2) 0.32636(4) 0.2662(3) 0.00609(4) Uani d . 1 . As
As2 0.17813(2) 0.50065(4) 0.5207(3) 0.00661(4) Uani d . 1 . As
O1 0.4860(2) 0.4758(4) 0.1449(3) 0.0132(4) Uani d . 1 . O
O2 0.5151(2) 0.4621(4) 0.3968(3) 0.0126(4) Uani d . 1 . O
O3 0.3979(2) 0.1903(3) 0.2920(3) 0.0101(3) Uani d . 1 . O
O4 0.6028(2) 0.1842(4) 0.2460(3) 0.0117(4) Uani d . 1 . O
O5 0.2158(2) 0.9418(4) 0.6504(3) 0.0107(3) Uani d . 1 . O
O6 0.2179(2) 0.0557(3) 0.4012(3) 0.0102(3) Uani d . 1 . O
O7 0.1118(2) 0.2998(3) 0.5576(3) 0.0119(3) Uani d . 1 . O
O8 0.1105(2) 0.6991(3) 0.4841(3) 0.0134(4) Uani d . 1 . O
O9 0.2534(2) 0.5464(4) 0.6442(3) 0.0117(4) Uani d . 1 . O
O10 0.2565(2) 0.4497(4) 0.4021(3) 0.0120(4) Uani d . 1 . O
Cs3 0.3888 0.8061 0.4027 0.015 Uiso d P 0.0585(12) . Cs
Cs4 0.1115 0.7132 0.1304 0.015 Uiso d P 0.104(2) . Cs

loop_
_atom_type_symbol
_atom_type_scat_dispersion_real
_atom_type_scat_dispersion_imag
_atom_type_scat_source
'Rb  ' -0.9393 2.9676 International_Tables_Vol_IV_Table_2.2B
'Cs  ' -0.3680 2.1192 International_Tables_Vol_IV_Table_2.2B
'Ti  ' 0.2776 0.4457 International_Tables_Vol_IV_Table_2.2B
'As  ' 0.0499 2.0058 International_Tables_Vol_IV_Table_2.2B
'O   ' 0.0106 0.0060 International_Tables_Vol_IV_Table_2.2B

loop_
_geom_angle_atom_site_label_1
_geom_angle_atom_site_label_2
_geom_angle_atom_site_label_3
_geom_angle_site_symmetry_1
_geom_angle_site_symmetry_3
_geom_angle
_geom_angle_publ_flag
O2 Cs1 O3 . 1_565 138.90(7) no
O2 Cs1 O10 . . 74.55(8) no
O3 Cs1 O10 1_565 . 146.24(7) no
O2 Cs1 O6 . 1_565 159.00(7) no
O3 Cs1 O6 1_565 1_565 58.34(6) no
O10 Cs1 O6 . 1_565 90.55(7) no
O2 Cs1 Cs2 . 2 117.75(5) no
O3 Cs1 Cs2 1_565 2 57.30(5) no
O10 Cs1 Cs2 . 2 118.54(5) no
O6 Cs1 Cs2 1_565 2 56.49(5) no
O2 Cs1 Cs4 . 3_565 67.40(6) no
O3 Cs1 Cs4 1_565 3_565 78.25(5) no
O10 Cs1 Cs4 . 3_565 124.61(5) no
O6 Cs1 Cs4 1_565 3_565 133.50(5) no
Cs2 Cs1 Cs4 2 3_565 114.37(2) no
O1 Cs2 O5 3_465 2_544 154.05(7) no
O1 Cs2 O4 3_465 3_455 125.32(7) no
O5 Cs2 O4 2_544 3_455 55.47(6) no
O1 Cs2 O7 3_465 4_564 55.65(7) no
O5 Cs2 O7 2_544 4_564 144.81(7) no
O4 Cs2 O7 3_455 4_564 93.39(6) no
O1 Cs2 Cs3 3_465 2_544 136.40(5) no
O5 Cs2 Cs3 2_544 2_544 69.55(6) no
O4 Cs2 Cs3 3_455 2_544 69.54(6) no
O7 Cs2 Cs3 4_564 2_544 85.26(5) no
O1 Cs2 Cs1 3_465 2_544 134.53(5) no
O5 Cs2 Cs1 2_544 2_544 71.36(5) no
O4 Cs2 Cs1 3_455 2_544 73.63(5) no
O7 Cs2 Cs1 4_564 2_544 85.25(5) no
Cs3 Cs2 Cs1 2_544 2_544 4.11(3) no
O6 Ti1 O2 2_554 4_664 96.12(11) no
O6 Ti1 O5 2_554 2_544 97.64(10) no
O2 Ti1 O5 4_664 2_544 166.10(10) no
O6 Ti1 O8 2_554 2_544 101.57(11) no
O2 Ti1 O8 4_664 2_544 87.74(11) no
O5 Ti1 O8 2_544 2_544 87.60(10) no
O6 Ti1 O7 2_554 2_554 91.68(11) no
O2 Ti1 O7 4_664 2_554 87.24(11) no
O5 Ti1 O7 2_544 2_554 94.29(10) no
O8 Ti1 O7 2_544 2_554 166.26(9) no
O6 Ti1 O1 2_554 . 172.52(11) no
O2 Ti1 O1 4_664 . 82.77(9) no
O5 Ti1 O1 2_544 . 83.83(10) no
O8 Ti1 O1 2_544 . 85.79(11) no
O7 Ti1 O1 2_554 . 80.89(10) no
O6 Ti1 Ti2 2_554 . 106.52(8) no
O2 Ti1 Ti2 4_664 . 152.24(8) no
O5 Ti1 Ti2 2_544 . 16.53(7) no
O8 Ti1 Ti2 2_544 . 72.38(7) no
O7 Ti1 Ti2 2_554 . 107.51(7) no
O1 Ti1 Ti2 . . 76.76(7) no
O6 Ti1 Ti2 2_554 2_554 21.93(8) no
O2 Ti1 Ti2 4_664 2_554 80.92(7) no
O5 Ti1 Ti2 2_544 2_554 112.84(7) no
O8 Ti1 Ti2 2_544 2_554 116.47(8) no
O7 Ti1 Ti2 2_554 2_554 75.28(7) no
O1 Ti1 Ti2 . 2_554 151.62(7) no
Ti2 Ti1 Ti2 . 2_554 125.01(2) no
O5 Ti2 O9 2_544 2_544 95.88(11) no
O5 Ti2 O10 2_544 . 93.95(11) no
O9 Ti2 O10 2_544 . 169.87(11) no
O5 Ti2 O4 2_544 3_455 94.28(10) no
O9 Ti2 O4 2_544 3_455 92.53(11) no
O10 Ti2 O4 . 3_455 89.17(11) no
O5 Ti2 O3 2_544 . 92.34(10) no
O9 Ti2 O3 2_544 . 86.88(10) no
O10 Ti2 O3 . . 90.28(11) no
O4 Ti2 O3 3_455 . 173.38(10) no
O5 Ti2 O6 2_544 . 177.23(11) no
O9 Ti2 O6 2_544 . 85.91(9) no
O10 Ti2 O6 . . 84.18(10) no
O4 Ti2 O6 3_455 . 87.74(9) no
O3 Ti2 O6 . . 85.64(9) no
O5 Ti2 Ti1 2_544 . 18.66(8) no
O9 Ti2 Ti1 2_544 . 82.98(7) no
O10 Ti2 Ti1 . . 105.97(7) no
O4 Ti2 Ti1 3_455 . 108.24(7) no
O3 Ti2 Ti1 . . 78.24(7) no
O6 Ti2 Ti1 . . 160.85(7) no
O5 Ti2 Ti1 2_544 2_545 163.21(8) no
O9 Ti2 Ti1 2_544 2_545 94.24(7) no
O10 Ti2 Ti1 . 2_545 76.80(7) no
O4 Ti2 Ti1 3_455 2_545 71.88(7) no
O3 Ti2 Ti1 . 2_545 101.58(7) no
O6 Ti2 Ti1 . 2_545 17.62(6) no
Ti1 Ti2 Ti1 . 2_545 177.21(2) no
O1 As1 O2 . . 108.79(12) no
O1 As1 O4 . . 110.67(13) no
O2 As1 O4 . . 109.46(12) no
O1 As1 O3 . . 111.17(12) no
O2 As1 O3 . . 104.88(13) no
O4 As1 O3 . . 111.67(10) no
O8 As2 O7 . . 115.17(11) no
O8 As2 O10 . . 109.28(13) no
O7 As2 O10 . . 109.87(12) no
O8 As2 O9 . . 110.91(12) no
O7 As2 O9 . . 106.54(13) no
O10 As2 O9 . . 104.51(11) no
As1 O1 Ti1 . . 132.58(15) no
As1 O1 Cs4 . 3_565 116.56(13) no
Ti1 O1 Cs4 . 3_565 110.08(11) no
As1 O1 Cs2 . 3_565 122.77(12) no
Ti1 O1 Cs2 . 3_565 104.17(9) no
Cs4 O1 Cs2 3_565 3_565 6.44(5) no
As1 O2 Ti1 . 4_665 131.80(14) no
As1 O2 Cs1 . . 104.01(11) no
Ti1 O2 Cs1 4_665 . 117.72(11) no
As1 O2 Cs3 . . 113.48(12) no
Ti1 O2 Cs3 4_665 . 109.83(11) no
Cs1 O2 Cs3 . . 9.69(5) no
As1 O3 Ti2 . . 128.46(13) no
As1 O3 Cs1 . 1_545 127.97(11) no
Ti2 O3 Cs1 . 1_545 103.17(8) no
As1 O3 Cs3 . 1_545 126.89(11) no
Ti2 O3 Cs3 . 1_545 104.57(8) no
Cs1 O3 Cs3 1_545 1_545 9.76(5) no
As1 O4 Ti2 . 3 133.32(14) no
As1 O4 Cs4 . 3 127.41(11) no
Ti2 O4 Cs4 3 3 98.56(9) no
As1 O4 Cs2 . 3 125.76(11) no
Ti2 O4 Cs2 3 3 98.96(9) no
Cs4 O4 Cs2 3 3 6.36(4) no
Ti2 O5 Ti1 2 2 144.82(14) no
Ti2 O5 Cs2 2 2 108.95(10) no
Ti1 O5 Cs2 2 2 102.80(9) no
Ti2 O5 Cs4 2 2 106.45(10) no
Ti1 O5 Cs4 2 2 106.63(10) no
Cs2 O5 Cs4 2 2 6.44(5) no
Ti1 O6 Ti2 2_545 . 140.45(13) no
Ti1 O6 Cs3 2_545 1_545 115.98(11) no
Ti2 O6 Cs3 . 1_545 103.52(9) no
Ti1 O6 Cs1 2_545 1_545 120.69(11) no
Ti2 O6 Cs1 . 1_545 98.70(8) no
Cs3 O6 Cs1 1_545 1_545 9.45(5) no
As2 O7 Ti1 . 2_545 132.50(13) no
As2 O7 Cs2 . 4_565 123.38(12) no
Ti1 O7 Cs2 2_545 4_565 98.55(9) no
As2 O8 Ti1 . 2 135.01(14) no
As2 O9 Ti2 . 2 128.38(13) no
As2 O9 Cs4 . 2_545 100.92(11) no
Ti2 O9 Cs4 2 2_545 130.70(11) no
As2 O10 Ti2 . . 133.48(14) no
As2 O10 Cs1 . . 109.34(10) no
Ti2 O10 Cs1 . . 113.75(10) no
As2 O10 Cs3 . . 101.61(11) no
Ti2 O10 Cs3 . . 122.61(11) no
Cs1 O10 Cs3 . . 9.25(5) no
O6 Cs3 O3 1_565 1_565 59.28(6) no
O6 Cs3 O2 1_565 . 162.38(7) no
O3 Cs3 O2 1_565 . 134.77(9) no
O6 Cs3 O10 1_565 . 90.40(7) no
O3 Cs3 O10 1_565 . 139.41(9) no
O2 Cs3 O10 . . 72.05(7) no
O6 Cs3 Cs2 1_565 2 62.77(6) no
O3 Cs3 Cs2 1_565 2 62.97(5) no
O2 Cs3 Cs2 . 2 129.99(8) no
O10 Cs3 Cs2 . 2 129.38(8) no
O6 Cs3 Cs4 1_565 2 63.53(6) no
O3 Cs3 Cs4 1_565 2 65.50(7) no
O2 Cs3 Cs4 . 2 128.63(6) no
O10 Cs3 Cs4 . 2 127.44(6) no
Cs2 Cs3 Cs4 2 2 2.54(3) no
O1 Cs4 O9 3_465 2_554 76.96(8) no
O1 Cs4 O5 3_465 2_544 165.11(9) no
O9 Cs4 O5 2_554 2_544 89.77(7) no
O1 Cs4 O4 3_465 3_455 131.50(10) no
O9 Cs4 O4 2_554 3_455 135.49(9) no
O5 Cs4 O4 2_544 3_455 55.59(6) no
O1 Cs4 Cs3 3_465 2_544 128.68(7) no
O9 Cs4 Cs3 2_554 2_544 128.40(6) no
O5 Cs4 Cs3 2_544 2_544 65.18(6) no
O4 Cs4 Cs3 3_455 2_544 65.70(7) no
O1 Cs4 Cs1 3_465 3_465 58.50(7) no
O9 Cs4 Cs1 2_554 3_465 116.76(7) no
O5 Cs4 Cs1 2_544 3_465 124.32(7) no
O4 Cs4 Cs1 3_455 3_465 73.32(6) no
Cs3 Cs4 Cs1 2_544 3_465 114.56(2) no

loop_
_geom_bond_atom_site_label_1
_geom_bond_atom_site_label_2
_geom_bond_site_symmetry_2
_geom_bond_distance
_geom_bond_publ_flag
Cs1 O2 . 2.836(3) no
Cs1 O3 1_565 2.870(2) no
Cs1 O10 . 2.915(2) no
Cs1 O6 1_565 2.962(2) no
Cs1 Cs2 2 3.8207(9) no
Cs1 Cs4 3_565 3.900(2) no
Cs2 O1 3_465 2.841(3) no
Cs2 O5 2_544 2.963(2) no
Cs2 O4 3_455 3.019(2) no
Cs2 O7 4_564 3.022(3) no
Cs2 Cs3 2_544 3.405(2) no
Cs2 Cs1 2_544 3.8207(9) no
Ti1 O6 2_554 1.720(2) no
Ti1 O2 4_664 1.949(2) no
Ti1 O5 2_544 1.966(2) no
Ti1 O8 2_544 2.101(2) no
Ti1 O7 2_554 2.111(2) no
Ti1 O1 . 2.115(2) no
Ti1 Ti2 . 3.5408(10) no
Ti1 Ti2 2_554 3.6183(11) no
Ti2 O5 2_544 1.748(2) no
Ti2 O9 2_544 1.953(2) no
Ti2 O10 . 1.967(2) no
Ti2 O4 3_455 2.041(2) no
Ti2 O3 . 2.060(2) no
Ti2 O6 . 2.122(2) no
Ti2 Ti1 2_545 3.6183(11) no
As1 O1 . 1.665(2) no
As1 O2 . 1.688(2) no
As1 O4 . 1.691(2) no
As1 O3 . 1.698(2) no
As2 O8 . 1.680(2) no
As2 O7 . 1.685(2) no
As2 O10 . 1.687(2) no
As2 O9 . 1.695(2) no
O1 Cs4 3_565 2.720(3) no
O1 Cs2 3_565 2.841(3) no
O2 Ti1 4_665 1.949(2) no
O2 Cs3 . 2.903(3) no
O3 Cs1 1_545 2.870(2) no
O3 Cs3 1_545 2.884(3) no
O4 Ti2 3 2.041(2) no
O4 Cs4 3 2.988(3) no
O4 Cs2 3 3.019(2) no
O5 Ti2 2 1.748(2) no
O5 Ti1 2 1.966(2) no
O5 Cs2 2 2.963(2) no
O5 Cs4 2 2.983(2) no
O6 Ti1 2_545 1.720(2) no
O6 Cs3 1_545 2.865(2) no
O6 Cs1 1_545 2.962(2) no
O7 Ti1 2_545 2.111(2) no
O7 Cs2 4_565 3.022(3) no
O8 Ti1 2 2.101(2) no
O9 Ti2 2 1.953(2) no
O9 Cs4 2_545 2.919(2) no
O10 Cs3 . 3.018(2) no
Cs3 O6 1_565 2.865(2) no
Cs3 O3 1_565 2.884(3) no
Cs3 Cs2 2 3.405(2) no
Cs3 Cs4 2 3.7001(7) no
Cs4 O1 3_465 2.720(3) no
Cs4 O9 2_554 2.919(2) no
Cs4 O5 2_544 2.983(2) no
Cs4 O4 3_455 2.988(3) no
Cs4 Cs3 2_544 3.7001(7) no
Cs4 Cs1 3_465 3.900(2) no
